data_4038118
loop_
_publ_author_name
'W\"ossner, Jan S'
'Esser, Birgit'

_publ_section_title
;
 Spiroconjugated Donor-\s-Acceptor Charge-Transfer Dyes: Effect of the
 \p-Subsystems on the Optoelectronic Properties.
;
_journal_issue 7
_journal_name_full 'The Journal of organic chemistry'
_journal_page_first 5048
_journal_page_last 5057
_journal_paper_doi 10.1021/acs.joc.0c00567
_journal_volume 85
_journal_year 2020
_chemical_formula_moiety 'C15 H8 O4'
_chemical_formula_sum 'C15 H8 O4'
_chemical_formula_weight 252.21
_space_group_crystal_system monoclinic
_space_group_IT_number 14
_space_group_name_Hall '-P 2yn'
_space_group_name_H-M_alt 'P 1 21/n 1'
_atom_sites_solution_hydrogens geom
_atom_sites_solution_primary dual
_audit_creation_date 2018-08-29
_audit_creation_method
;
Olex2 1.2
(compiled 2018.05.29 svn.r3508 for OlexSys, GUI svn.r5506)
;
_cell_angle_alpha 90
_cell_angle_beta 99.09(5)
_cell_angle_gamma 90
_cell_formula_units_Z 4
_cell_length_a 9.217(11)
_cell_length_b 12.573(9)
_cell_length_c 9.542(8)
_cell_measurement_reflns_used 6594
_cell_measurement_temperature 100
_cell_measurement_theta_max 27.524
_cell_measurement_theta_min 2.704
_cell_volume 1091.9(18)
_computing_cell_refinement 'SAINT V8.38A (Madison, 2016)'
_computing_data_collection 'Bruker APEX2 software'
_computing_data_reduction 'SAINT V8.38A (Madison, 2016)'
_computing_molecular_graphics 'Olex2 (Dolomanov et al., 2009)'
_computing_publication_material 'Olex2 (Dolomanov et al., 2009)'
_computing_structure_refinement 'ShelXL (Sheldrick, 2015)'
_computing_structure_solution 'ShelXT (Sheldrick, 2015)'
_diffrn_ambient_temperature 99.96
_diffrn_detector 'Bruker APEX2 area detector'
_diffrn_detector_area_resol_mean 7.9
_diffrn_detector_type 'CCD area detector'
_diffrn_measured_fraction_theta_full 0.998
_diffrn_measured_fraction_theta_max 0.996
_diffrn_measurement_device 'fixed-chi two circle goniometer'
_diffrn_measurement_device_type 'Bruker SMART APEX2 area detector'
_diffrn_measurement_method '\w and \f scans'
_diffrn_radiation_monochromator 'mirror optics'
_diffrn_radiation_probe x-ray
_diffrn_radiation_type MoK\a
_diffrn_radiation_wavelength 0.71073
_diffrn_reflns_av_R_equivalents 0.0207
_diffrn_reflns_av_unetI/netI 0.0177
_diffrn_reflns_Laue_measured_fraction_full 0.998
_diffrn_reflns_Laue_measured_fraction_max 0.996
_diffrn_reflns_limit_h_max 11
_diffrn_reflns_limit_h_min -11
_diffrn_reflns_limit_k_max 16
_diffrn_reflns_limit_k_min -16
_diffrn_reflns_limit_l_max 12
_diffrn_reflns_limit_l_min -9
_diffrn_reflns_number 12122
_diffrn_reflns_point_group_measured_fraction_full 0.998
_diffrn_reflns_point_group_measured_fraction_max 0.996
_diffrn_reflns_theta_full 25.242
_diffrn_reflns_theta_max 27.482
_diffrn_reflns_theta_min 2.701
_diffrn_source 'microfocus sealed X-ray tube'
_diffrn_source_current 50
_diffrn_source_type 'Incoatec Mo I\ms'
_diffrn_source_voltage 0.6
_exptl_absorpt_coefficient_mu 0.113
_exptl_absorpt_correction_T_max 0.7456
_exptl_absorpt_correction_T_min 0.7046
_exptl_absorpt_correction_type multi-scan
_exptl_absorpt_process_details
'SADABS-2016/2 (Bruker,2016/2) was used for absorption correction. wR2(int) was 0.1123 before and 0.0342 after correction. The Ratio of minimum to maximum transmission is 0.9450. The \l/2 correction factor is Not present.'
_exptl_crystal_colour yellow
_exptl_crystal_colour_primary yellow
_exptl_crystal_density_diffrn 1.534
_exptl_crystal_description block
_exptl_crystal_F_000 520
_exptl_crystal_recrystallization_method
'The material was recrystallised from a mixture of DCM and hexane  by solvent layering'
_exptl_crystal_size_max 0.16
_exptl_crystal_size_mid 0.13
_exptl_crystal_size_min 0.11
_refine_diff_density_max 0.302
_refine_diff_density_min -0.268
_refine_diff_density_rms 0.044
_refine_ls_extinction_method none
_refine_ls_goodness_of_fit_ref 1.045
_refine_ls_hydrogen_treatment constr
_refine_ls_matrix_type full
_refine_ls_number_parameters 172
_refine_ls_number_reflns 2497
_refine_ls_number_restraints 0
_refine_ls_restrained_S_all 1.045
_refine_ls_R_factor_all 0.0409
_refine_ls_R_factor_gt 0.0363
_refine_ls_shift/su_max 0.000
_refine_ls_shift/su_mean 0.000
_refine_ls_structure_factor_coef Fsqd
_refine_ls_weighting_details 'w=1/[\s^2^(Fo^2^)+(0.0358P)^2^+0.6561P] where P=(Fo^2^+2Fc^2^)/3'
_refine_ls_weighting_scheme calc
_refine_ls_wR_factor_gt 0.0870
_refine_ls_wR_factor_ref 0.0901
_reflns_Friedel_coverage 0.000
_reflns_number_gt 2215
_reflns_number_total 2497
_reflns_threshold_expression 'I > 2\s(I)'
_cod_data_source_file jo0c00567_si_002.cif
_cod_data_source_block esser_jw255_0m_a
_cod_depositor_comments 'Adding full bibliography for 4038114--4038124.cif.'
_cod_database_code 4038118
_shelx_shelxl_version_number 2018/3
_shelx_space_group_comment
;
The symmetry employed for this shelxl refinement is uniquely defined
by the following loop, which should always be used as a source of
symmetry information in preference to the above space-group names.
They are only intended as comments.
;
_shelx_estimated_absorpt_t_max 0.988
_shelx_estimated_absorpt_t_min 0.982
_olex2_refinement_description
;
1. Fixed Uiso
 At 1.2 times of:
  All C(H) groups
2.a Aromatic/amide H refined with riding coordinates:
 C4(H4), C5(H5), C6(H6), C7(H7), C11(H11), C12(H12), C13(H13), C14(H14)
;
_olex2_diffrn_ambient_temperature_device 'Oxford Cryosystems 800'
_olex2_exptl_crystal_mounting_method 'The crystal was mounted on a MITIGEN holder in perfluoroether oil'
_olex2_submission_special_instructions 'No special instructions were received'

loop_
_space_group_symop_operation_xyz
'x, y, z'
'-x+1/2, y+1/2, -z+1/2'
'-x, -y, -z'
'x-1/2, -y-1/2, z-1/2'

loop_
_atom_site_label
_atom_site_type_symbol
_atom_site_fract_x
_atom_site_fract_y
_atom_site_fract_z
_atom_site_U_iso_or_equiv
_atom_site_adp_type
_atom_site_occupancy
_atom_site_site_symmetry_order
_atom_site_calc_flag
_atom_site_refinement_flags_posn
_atom_site_refinement_flags_adp
_atom_site_refinement_flags_occupancy
_atom_site_disorder_assembly
_atom_site_disorder_group
O1 O 0.51503(10) 0.57857(8) 0.63664(9) 0.0200(2) Uani 1 1 d . . . . .
C1 C 0.36790(14) 0.59888(10) 0.57483(13) 0.0178(3) Uani 1 1 d . . . . .
O2 O 0.29941(10) 0.66106(7) 0.67327(9) 0.0197(2) Uani 1 1 d . . . . .
C2 C 0.27451(14) 0.49690(10) 0.54091(13) 0.0182(3) Uani 1 1 d . . . . .
O3 O 0.28121(11) 0.41957(8) 0.61655(10) 0.0247(2) Uani 1 1 d . . . . .
C3 C 0.17728(14) 0.51799(10) 0.40490(13) 0.0171(3) Uani 1 1 d . . . . .
C4 C 0.05907(15) 0.45780(11) 0.33918(14) 0.0201(3) Uani 1 1 d . . . . .
H4 H 0.031734 0.393426 0.380139 0.024 Uiso 1 1 calc R . . . .
O4 O 0.42710(11) 0.73115(8) 0.40366(10) 0.0232(2) Uani 1 1 d . . . . .
C5 C -0.01747(15) 0.49512(11) 0.21172(14) 0.0219(3) Uani 1 1 d . . . . .
H5 H -0.098608 0.455572 0.164571 0.026 Uiso 1 1 calc R . . . .
C6 C 0.02277(15) 0.58998(11) 0.15142(14) 0.0211(3) Uani 1 1 d . . . . .
H6 H -0.032589 0.614183 0.064817 0.025 Uiso 1 1 calc R . . . .
C7 C 0.14193(14) 0.64945(10) 0.21557(13) 0.0189(3) Uani 1 1 d . . . . .
H7 H 0.169932 0.713224 0.173602 0.023 Uiso 1 1 calc R . . . .
C8 C 0.21907(14) 0.61234(10) 0.34368(13) 0.0169(3) Uani 1 1 d . . . . .
C9 C 0.34929(14) 0.65976(10) 0.43217(13) 0.0174(3) Uani 1 1 d . . . . .
C10 C 0.39350(14) 0.65185(10) 0.80159(13) 0.0165(3) Uani 1 1 d . . . . .
C11 C 0.37012(15) 0.68732(10) 0.93225(13) 0.0193(3) Uani 1 1 d . . . . .
H11 H 0.281374 0.721447 0.945647 0.023 Uiso 1 1 calc R . . . .
C12 C 0.48533(16) 0.67007(10) 1.04468(13) 0.0211(3) Uani 1 1 d . . . . .
H12 H 0.474311 0.692368 1.137539 0.025 Uiso 1 1 calc R . . . .
C13 C 0.61478(15) 0.62129(10) 1.02352(13) 0.0205(3) Uani 1 1 d . . . . .
H13 H 0.690562 0.611078 1.102212 0.025 Uiso 1 1 calc R . . . .
C14 C 0.63685(15) 0.58651(10) 0.88858(13) 0.0188(3) Uani 1 1 d . . . . .
H14 H 0.725828 0.553726 0.873115 0.023 Uiso 1 1 calc R . . . .
C15 C 0.52196(14) 0.60282(10) 0.78053(13) 0.0167(3) Uani 1 1 d . . . . .

loop_
_atom_site_aniso_label
_atom_site_aniso_U_11
_atom_site_aniso_U_22
_atom_site_aniso_U_33
_atom_site_aniso_U_23
_atom_site_aniso_U_13
_atom_site_aniso_U_12
O1 0.0166(5) 0.0292(5) 0.0133(4) -0.0034(4) -0.0001(3) 0.0045(4)
C1 0.0167(6) 0.0213(6) 0.0151(6) -0.0017(5) 0.0013(5) 0.0023(5)
O2 0.0197(5) 0.0249(5) 0.0140(4) -0.0025(4) 0.0007(3) 0.0053(4)
C2 0.0185(6) 0.0216(6) 0.0148(6) -0.0002(5) 0.0039(5) 0.0034(5)
O3 0.0303(6) 0.0229(5) 0.0198(5) 0.0047(4) 0.0007(4) 0.0012(4)
C3 0.0171(6) 0.0198(6) 0.0147(6) -0.0009(5) 0.0028(5) 0.0030(5)
C4 0.0187(7) 0.0217(6) 0.0202(6) 0.0000(5) 0.0038(5) 0.0001(5)
O4 0.0260(5) 0.0222(5) 0.0215(5) -0.0017(4) 0.0043(4) -0.0040(4)
C5 0.0178(6) 0.0276(7) 0.0194(6) -0.0046(5) 0.0002(5) -0.0005(5)
C6 0.0195(7) 0.0264(7) 0.0165(6) 0.0001(5) 0.0002(5) 0.0057(5)
C7 0.0214(7) 0.0199(6) 0.0156(6) 0.0003(5) 0.0036(5) 0.0046(5)
C8 0.0175(6) 0.0189(6) 0.0145(6) -0.0024(5) 0.0031(5) 0.0029(5)
C9 0.0194(6) 0.0181(6) 0.0148(6) -0.0020(5) 0.0026(5) 0.0025(5)
C10 0.0188(6) 0.0147(6) 0.0150(6) 0.0008(4) -0.0001(5) -0.0011(5)
C11 0.0235(7) 0.0168(6) 0.0183(6) -0.0002(5) 0.0056(5) 0.0009(5)
C12 0.0298(7) 0.0190(6) 0.0144(6) -0.0016(5) 0.0031(5) -0.0032(5)
C13 0.0235(7) 0.0195(6) 0.0167(6) 0.0016(5) -0.0024(5) -0.0039(5)
C14 0.0173(6) 0.0193(6) 0.0190(6) -0.0003(5) 0.0004(5) -0.0007(5)
C15 0.0209(7) 0.0160(6) 0.0133(6) -0.0009(4) 0.0035(5) -0.0024(5)

loop_
_atom_type_symbol
_atom_type_description
_atom_type_scat_dispersion_real
_atom_type_scat_dispersion_imag
_atom_type_scat_source
C C 0.0033 0.0016 'International Tables Vol C Tables 4.2.6.8 and 6.1.1.4'
H H 0.0000 0.0000 'International Tables Vol C Tables 4.2.6.8 and 6.1.1.4'
O O 0.0106 0.0060 'International Tables Vol C Tables 4.2.6.8 and 6.1.1.4'

loop_
_geom_angle_atom_site_label_1
_geom_angle_atom_site_label_2
_geom_angle_atom_site_label_3
_geom_angle
_geom_angle_site_symmetry_1
_geom_angle_site_symmetry_3
_geom_angle_publ_flag
C15 O1 C1 105.21(10) . . ?
O1 C1 O2 108.41(11) . . ?
O1 C1 C2 113.71(11) . . ?
O1 C1 C9 114.96(11) . . ?
O2 C1 C2 107.38(12) . . ?
O2 C1 C9 107.80(11) . . ?
C9 C1 C2 104.17(11) . . ?
C10 O2 C1 104.62(11) . . ?
O3 C2 C1 124.58(12) . . ?
O3 C2 C3 129.46(13) . . ?
C3 C2 C1 105.92(11) . . ?
C4 C3 C2 128.33(13) . . ?
C4 C3 C8 121.27(12) . . ?
C8 C3 C2 110.41(12) . . ?
C5 C4 C3 117.68(13) . . ?
C4 C5 C6 121.16(13) . . ?
C7 C6 C5 121.35(13) . . ?
C6 C7 C8 117.70(13) . . ?
C3 C8 C9 110.76(12) . . ?
C7 C8 C3 120.84(13) . . ?
C7 C8 C9 128.39(13) . . ?
O4 C9 C1 125.39(12) . . ?
O4 C9 C8 128.95(12) . . ?
C8 C9 C1 105.66(11) . . ?
C11 C10 O2 127.43(13) . . ?
C11 C10 C15 122.67(12) . . ?
C15 C10 O2 109.88(12) . . ?
C10 C11 C12 115.85(14) . . ?
C13 C12 C11 121.53(13) . . ?
C12 C13 C14 121.64(13) . . ?
C15 C14 C13 115.85(14) . . ?
C10 C15 O1 109.51(11) . . ?
C14 C15 O1 128.00(13) . . ?
C14 C15 C10 122.45(13) . . ?

loop_
_geom_bond_atom_site_label_1
_geom_bond_atom_site_label_2
_geom_bond_distance
_geom_bond_site_symmetry_2
_geom_bond_publ_flag
O1 C1 1.414(2) . ?
O1 C15 1.3980(18) . ?
C1 O2 1.4420(17) . ?
C1 C2 1.550(2) . ?
C1 C9 1.548(2) . ?
O2 C10 1.3890(18) . ?
C2 O3 1.2066(17) . ?
C2 C3 1.480(2) . ?
C3 C4 1.392(2) . ?
C3 C8 1.4028(19) . ?
C4 C5 1.388(2) . ?
O4 C9 1.2064(18) . ?
C5 C6 1.400(2) . ?
C6 C7 1.388(2) . ?
C7 C8 1.394(2) . ?
C8 C9 1.479(2) . ?
C10 C11 1.373(2) . ?
C10 C15 1.377(2) . ?
C11 C12 1.402(2) . ?
C12 C13 1.384(2) . ?
C13 C14 1.405(2) . ?
C14 C15 1.372(2) . ?
